data_7017221
loop_
_publ_author_name
'Yuan, Dan'
'Huynh, Han Vinh'

_publ_section_title
;
 Syntheses and characterizations of thiolato-functionalized N-heterocyclic
 carbene Pd(ii) complexes with normal and mesoionic binding modes.
;
_journal_issue 44
_journal_name_full 'Dalton transactions (Cambridge, England : 2003)'
_journal_page_first 11698
_journal_page_last 11703
_journal_paper_doi 10.1039/c1dt10789e
_journal_volume 40
_journal_year 2011
_chemical_formula_sum 'C76 H98 B2 F8 N8 Pd4 S6'
_chemical_formula_weight 1915.20
_chemical_name_systematic
;
?
;
_space_group_IT_number 14
_symmetry_cell_setting monoclinic
_symmetry_space_group_name_Hall '-P 2yn'
_symmetry_space_group_name_H-M 'P 1 21/n 1'
_atom_sites_solution_hydrogens geom
_atom_sites_solution_primary direct
_atom_sites_solution_secondary difmap
_audit_creation_method SHELXL-97
_cell_angle_alpha 90.00
_cell_angle_beta 90.7140(10)
_cell_angle_gamma 90.00
_cell_formula_units_Z 4
_cell_length_a 15.3906(4)
_cell_length_b 24.2174(6)
_cell_length_c 24.4807(7)
_cell_measurement_reflns_used 7741
_cell_measurement_temperature 223(2)
_cell_measurement_theta_max 23.60
_cell_measurement_theta_min 2.27
_cell_volume 9123.7(4)
_computing_cell_refinement 'Bruker SMART'
_computing_data_collection 'Bruker SMART'
_computing_data_reduction 'Bruker SAINT'
_computing_molecular_graphics 'Bruker SHELXTL'
_computing_publication_material 'Bruker SHELXTL'
_computing_structure_refinement 'SHELXL-97 (Sheldrick, 1997)'
_computing_structure_solution 'SHELXS-97 (Sheldrick, 1990)'
_diffrn_ambient_temperature 223(2)
_diffrn_measured_fraction_theta_full 0.999
_diffrn_measured_fraction_theta_max 0.999
_diffrn_measurement_device_type 'CCD area detector'
_diffrn_measurement_method 'phi and omega scans'
_diffrn_radiation_monochromator graphite
_diffrn_radiation_source 'fine-focus sealed tube'
_diffrn_radiation_type MoK\a
_diffrn_radiation_wavelength 0.71073
_diffrn_reflns_av_R_equivalents 0.0546
_diffrn_reflns_av_sigmaI/netI 0.0594
_diffrn_reflns_limit_h_max 18
_diffrn_reflns_limit_h_min -17
_diffrn_reflns_limit_k_max 27
_diffrn_reflns_limit_k_min -28
_diffrn_reflns_limit_l_max 29
_diffrn_reflns_limit_l_min -23
_diffrn_reflns_number 53165
_diffrn_reflns_theta_full 25.00
_diffrn_reflns_theta_max 25.00
_diffrn_reflns_theta_min 1.55
_exptl_absorpt_coefficient_mu 0.971
_exptl_absorpt_correction_T_max 0.8295
_exptl_absorpt_correction_T_min 0.7864
_exptl_absorpt_correction_type multi-scan
_exptl_absorpt_process_details 'Sadabs, (Sheldrick 2001)'
_exptl_crystal_colour Yellow
_exptl_crystal_density_diffrn 1.394
_exptl_crystal_density_meas ?
_exptl_crystal_density_method 'not measured'
_exptl_crystal_description Block
_exptl_crystal_F_000 3888
_exptl_crystal_size_max 0.26
_exptl_crystal_size_mid 0.26
_exptl_crystal_size_min 0.20
_refine_diff_density_max 1.386
_refine_diff_density_min -0.892
_refine_diff_density_rms 0.156
_refine_ls_extinction_method none
_refine_ls_goodness_of_fit_ref 1.047
_refine_ls_hydrogen_treatment constr
_refine_ls_matrix_type full
_refine_ls_number_parameters 936
_refine_ls_number_reflns 16052
_refine_ls_number_restraints 245
_refine_ls_restrained_S_all 1.048
_refine_ls_R_factor_all 0.0859
_refine_ls_R_factor_gt 0.0651
_refine_ls_shift/su_max 0.002
_refine_ls_shift/su_mean 0.000
_refine_ls_structure_factor_coef Fsqd
_refine_ls_weighting_details 'calc w=1/[\s^2^(Fo^2^)+(0.0939P)^2^+35.0186P] where P=(Fo^2^+2Fc^2^)/3'
_refine_ls_weighting_scheme calc
_refine_ls_wR_factor_gt 0.1743
_refine_ls_wR_factor_ref 0.1873
_reflns_number_gt 12202
_reflns_number_total 16052
_reflns_threshold_expression >2sigma(I)
_cod_data_source_file c1dt10789e.txt
_cod_data_source_block a783
_cod_depositor_comments
;
The following automatic conversions were performed:

'_symmetry_cell_setting' value 'Monoclinic' changed to 'monoclinic'
according to /home/saulius/struct/CIF-dictionaries/cif_core.dic
dictionary named 'cif_core.dic' version 2.4.1 from
2010-06-29.

'_exptl_absorpt_correction_type' value 'Multi-scan'
changed to 'multi-scan' according to
/home/saulius/struct/CIF-dictionaries/cif_core.dic dictionary named
'cif_core.dic' version 2.4.1 from 2010-06-29.

Automatic conversion script
Id: cif_fix_values 1715 2011-07-08 13:25:40Z adriana 

The following automatic conversions were performed:

'_exptl_crystal_density_meas' value 'Not Measured' was changed to '?'
- the value is perceived as not measured.

Automatic conversion script
Id: cif_fix_values 3008 2015-01-20 13:52:24Z robertas 
;
_cod_original_sg_symbol_H-M P2(1)/n
_cod_database_code 7017221

loop_
_symmetry_equiv_pos_as_xyz
'x, y, z'
'-x+1/2, y+1/2, -z+1/2'
'-x, -y, -z'
'x-1/2, -y-1/2, z-1/2'

loop_
_atom_site_label
_atom_site_type_symbol
_atom_site_fract_x
_atom_site_fract_y
_atom_site_fract_z
_atom_site_U_iso_or_equiv
_atom_site_adp_type
_atom_site_occupancy
_atom_site_symmetry_multiplicity
_atom_site_calc_flag
_atom_site_refinement_flags
_atom_site_disorder_assembly
_atom_site_disorder_group
Pd1 Pd 0.90575(3) 0.78003(2) 0.26390(2) 0.02817(15) Uani 1 1 d . . .
Pd2 Pd 1.06436(3) 0.77246(2) 0.18718(2) 0.02685(15) Uani 1 1 d . . .
Pd3 Pd 0.92390(3) 0.74080(2) 0.06758(2) 0.02759(15) Uani 1 1 d . . .
Pd4 Pd 0.76493(3) 0.75058(2) 0.14370(2) 0.02865(15) Uani 1 1 d . . .
S1 S 0.76148(11) 0.77007(8) 0.23700(7) 0.0339(4) Uani 1 1 d . . .
S2 S 1.05345(11) 0.79586(8) 0.27931(7) 0.0330(4) Uani 1 1 d . . .
S3 S 1.06826(11) 0.75332(8) 0.09383(7) 0.0333(4) Uani 1 1 d . . .
S4 S 0.77644(11) 0.72524(8) 0.05220(7) 0.0339(4) Uani 1 1 d . . .
S5 S 0.95528(11) 0.70677(7) 0.20663(7) 0.0306(4) Uani 1 1 d . . .
S6 S 0.87372(11) 0.81607(7) 0.12218(7) 0.0318(4) Uani 1 1 d . . .
N1 N 0.8084(4) 0.8736(3) 0.3136(3) 0.0436(16) Uani 1 1 d . . .
N2 N 0.8752(4) 0.8271(3) 0.3763(3) 0.0429(16) Uani 1 1 d . . .
N3 N 1.1363(4) 0.8849(2) 0.1942(3) 0.0385(15) Uani 1 1 d . . .
N4 N 1.2291(4) 0.8339(2) 0.1532(2) 0.0322(13) Uani 1 1 d . . .
N5 N 1.0197(4) 0.6432(3) 0.0265(2) 0.0393(15) Uani 1 1 d . . .
N6 N 0.9519(4) 0.6822(3) -0.0407(2) 0.0405(15) Uani 1 1 d . . .
N7 N 0.6982(4) 0.6370(3) 0.1405(3) 0.0425(16) Uani 1 1 d . . .
N8 N 0.6026(4) 0.6875(3) 0.1803(2) 0.0384(15) Uani 1 1 d . . .
C1 C 0.8642(4) 0.8318(3) 0.3209(3) 0.0350(16) Uani 1 1 d . . .
C2 C 0.7830(6) 0.8951(4) 0.3627(4) 0.063(3) Uani 1 1 d . . .
H2 H 0.7439 0.9244 0.3678 0.075 Uiso 1 1 calc R . .
C3 C 0.8243(6) 0.8667(4) 0.4014(4) 0.070(3) Uani 1 1 d . . .
H3 H 0.8198 0.8725 0.4393 0.084 Uiso 1 1 calc R . .
C4 C 0.7713(5) 0.8848(3) 0.2593(3) 0.050(2) Uani 1 1 d . . .
H4A H 0.8182 0.8881 0.2328 0.060 Uiso 1 1 calc R . .
H4B H 0.7396 0.9198 0.2600 0.060 Uiso 1 1 calc R . .
C5 C 0.7112(5) 0.8395(3) 0.2422(3) 0.044(2) Uani 1 1 d . . .
H5A H 0.6857 0.8491 0.2066 0.053 Uiso 1 1 calc R . .
H5B H 0.6637 0.8376 0.2685 0.053 Uiso 1 1 calc R . .
C6 C 0.9236(5) 0.7837(4) 0.4030(3) 0.051(2) Uani 1 1 d . . .
C7 C 1.0038(6) 0.7964(5) 0.4268(3) 0.057(2) Uani 1 1 d . . .
C8 C 1.0505(7) 0.7513(6) 0.4497(4) 0.078(4) Uani 1 1 d . . .
H8 H 1.1044 0.7586 0.4667 0.093 Uiso 1 1 calc R . .
C9 C 1.0225(9) 0.6991(6) 0.4484(4) 0.084(4) Uani 1 1 d . . .
C10 C 0.9402(9) 0.6901(5) 0.4265(4) 0.078(3) Uani 1 1 d . . .
H10 H 0.9180 0.6540 0.4272 0.094 Uiso 1 1 calc R . .
C11 C 0.8895(6) 0.7305(4) 0.4039(3) 0.052(2) Uani 1 1 d . . .
C12 C 1.0408(6) 0.8535(5) 0.4279(4) 0.077(3) Uani 1 1 d . . .
H12A H 0.9939 0.8803 0.4258 0.115 Uiso 1 1 calc R . .
H12B H 1.0788 0.8585 0.3969 0.115 Uiso 1 1 calc R . .
H12C H 1.0737 0.8589 0.4615 0.115 Uiso 1 1 calc R . .
C13 C 1.0768(10) 0.6524(6) 0.4716(5) 0.127(6) Uani 1 1 d . . .
H13A H 1.1309 0.6671 0.4863 0.190 Uiso 1 1 calc R . .
H13B H 1.0892 0.6260 0.4430 0.190 Uiso 1 1 calc R . .
H13C H 1.0451 0.6342 0.5005 0.190 Uiso 1 1 calc R . .
C14 C 0.7981(7) 0.7194(4) 0.3836(4) 0.067(3) Uani 1 1 d . . .
H14A H 0.7796 0.6833 0.3962 0.101 Uiso 1 1 calc R . .
H14B H 0.7968 0.7203 0.3440 0.101 Uiso 1 1 calc R . .
H14C H 0.7594 0.7475 0.3977 0.101 Uiso 1 1 calc R . .
C15 C 1.1498(4) 0.8331(3) 0.1761(3) 0.0327(16) Uani 1 1 d . . .
C16 C 1.2073(5) 0.9185(3) 0.1828(4) 0.047(2) Uani 1 1 d . . .
H16 H 1.2133 0.9562 0.1911 0.056 Uiso 1 1 calc R . .
C17 C 1.2645(5) 0.8868(3) 0.1578(3) 0.0438(19) Uani 1 1 d . . .
H17 H 1.3193 0.8979 0.1454 0.053 Uiso 1 1 calc R . .
C18 C 1.0600(5) 0.9004(3) 0.2274(4) 0.045(2) Uani 1 1 d . . .
H18A H 1.0063 0.8900 0.2080 0.054 Uiso 1 1 calc R . .
H18B H 1.0593 0.9404 0.2331 0.054 Uiso 1 1 calc R . .
C19 C 1.0652(5) 0.8710(3) 0.2818(3) 0.046(2) Uani 1 1 d . . .
H19A H 1.0199 0.8858 0.3054 0.055 Uiso 1 1 calc R . .
H19B H 1.1214 0.8796 0.2990 0.055 Uiso 1 1 calc R . .
C20 C 1.2729(4) 0.7872(3) 0.1300(3) 0.0324(16) Uani 1 1 d . . .
C21 C 1.2995(4) 0.7445(3) 0.1644(3) 0.0337(16) Uani 1 1 d . . .
C22 C 1.3408(5) 0.6993(3) 0.1411(3) 0.0381(17) Uani 1 1 d . . .
H22 H 1.3584 0.6697 0.1635 0.046 Uiso 1 1 calc R . .
C23 C 1.3565(5) 0.6972(3) 0.0853(3) 0.0420(18) Uani 1 1 d . . .
C24 C 1.3305(5) 0.7406(3) 0.0531(3) 0.0404(18) Uani 1 1 d . . .
H24 H 1.3422 0.7394 0.0155 0.048 Uiso 1 1 calc R . .
C25 C 1.2876(5) 0.7863(3) 0.0739(3) 0.0370(17) Uani 1 1 d . . .
C26 C 1.2867(5) 0.7454(3) 0.2248(3) 0.0429(19) Uani 1 1 d . . .
H26A H 1.3038 0.7812 0.2392 0.064 Uiso 1 1 calc R . .
H26B H 1.3220 0.7169 0.2418 0.064 Uiso 1 1 calc R . .
H26C H 1.2259 0.7388 0.2327 0.064 Uiso 1 1 calc R . .
C27 C 1.4007(7) 0.6475(4) 0.0610(4) 0.068(3) Uani 1 1 d . . .
H27A H 1.3572 0.6208 0.0495 0.103 Uiso 1 1 calc R . .
H27B H 1.4389 0.6309 0.0882 0.103 Uiso 1 1 calc R . .
H27C H 1.4344 0.6589 0.0297 0.103 Uiso 1 1 calc R . .
C28 C 1.2568(6) 0.8329(4) 0.0365(3) 0.055(2) Uani 1 1 d . . .
H28A H 1.1995 0.8449 0.0475 0.083 Uiso 1 1 calc R . .
H28B H 1.2542 0.8198 -0.0009 0.083 Uiso 1 1 calc R . .
H28C H 1.2971 0.8636 0.0392 0.083 Uiso 1 1 calc R . .
C29 C 0.9654(4) 0.6843(3) 0.0147(3) 0.0333(16) Uani 1 1 d . . .
C30 C 1.0441(5) 0.6163(4) -0.0208(3) 0.051(2) Uani 1 1 d . . .
H30 H 1.0835 0.5867 -0.0233 0.062 Uiso 1 1 calc R . .
C31 C 1.0011(5) 0.6403(4) -0.0621(4) 0.053(2) Uani 1 1 d . . .
H31 H 1.0039 0.6303 -0.0992 0.064 Uiso 1 1 calc R . .
C32 C 1.0596(5) 0.6378(3) 0.0809(3) 0.0434(19) Uani 1 1 d . . .
H32A H 1.0916 0.6028 0.0833 0.052 Uiso 1 1 calc R . .
H32B H 1.0144 0.6375 0.1086 0.052 Uiso 1 1 calc R . .
C33 C 1.1202(5) 0.6848(3) 0.0911(3) 0.047(2) Uani 1 1 d . . .
H33A H 1.1637 0.6852 0.0622 0.056 Uiso 1 1 calc R . .
H33B H 1.1510 0.6784 0.1258 0.056 Uiso 1 1 calc R . .
C34 C 0.9000(5) 0.7209(3) -0.0714(3) 0.0387(18) Uani 1 1 d . . .
C35 C 0.8215(5) 0.7024(4) -0.0951(3) 0.050(2) Uani 1 1 d . . .
C36 C 0.7717(6) 0.7430(5) -0.1216(3) 0.063(3) Uani 1 1 d . . .
H36 H 0.7180 0.7325 -0.1370 0.075 Uiso 1 1 calc R . .
C37 C 0.7970(7) 0.7973(5) -0.1262(4) 0.065(3) Uani 1 1 d . . .
C38 C 0.8761(7) 0.8112(4) -0.1047(4) 0.065(3) Uani 1 1 d . . .
H38 H 0.8951 0.8479 -0.1087 0.078 Uiso 1 1 calc R . .
C39 C 0.9301(6) 0.7746(3) -0.0772(3) 0.049(2) Uani 1 1 d . . .
C40 C 0.7907(6) 0.6440(4) -0.0928(4) 0.061(3) Uani 1 1 d . . .
H40A H 0.8385 0.6202 -0.0821 0.092 Uiso 1 1 calc R . .
H40B H 0.7689 0.6330 -0.1285 0.092 Uiso 1 1 calc R . .
H40C H 0.7445 0.6410 -0.0664 0.092 Uiso 1 1 calc R . .
C41 C 0.7369(9) 0.8385(6) -0.1542(4) 0.106(5) Uani 1 1 d . . .
H41A H 0.7171 0.8653 -0.1278 0.158 Uiso 1 1 calc R . .
H41B H 0.6872 0.8191 -0.1698 0.158 Uiso 1 1 calc R . .
H41C H 0.7679 0.8572 -0.1831 0.158 Uiso 1 1 calc R . .
C42 C 1.0189(6) 0.7913(4) -0.0568(4) 0.061(2) Uani 1 1 d . . .
H42A H 1.0173 0.7973 -0.0177 0.092 Uiso 1 1 calc R . .
H42B H 1.0365 0.8251 -0.0748 0.092 Uiso 1 1 calc R . .
H42C H 1.0602 0.7623 -0.0649 0.092 Uiso 1 1 calc R . .
C43 C 0.6819(5) 0.6891(3) 0.1564(3) 0.0366(17) Uani 1 1 d . . .
C44 C 0.6293(6) 0.6029(4) 0.1542(4) 0.053(2) Uani 1 1 d . . .
H44 H 0.6249 0.5648 0.1476 0.064 Uiso 1 1 calc R . .
C45 C 0.5704(6) 0.6347(4) 0.1787(4) 0.057(2) Uani 1 1 d . . .
H45 H 0.5167 0.6230 0.1924 0.068 Uiso 1 1 calc R . .
C46 C 0.7731(6) 0.6225(3) 0.1072(3) 0.048(2) Uani 1 1 d . . .
H46A H 0.7759 0.5824 0.1026 0.058 Uiso 1 1 calc R . .
H46B H 0.8268 0.6347 0.1256 0.058 Uiso 1 1 calc R . .
C47 C 0.7647(5) 0.6502(3) 0.0520(3) 0.0430(19) Uani 1 1 d . . .
H47A H 0.7076 0.6410 0.0363 0.052 Uiso 1 1 calc R . .
H47B H 0.8087 0.6346 0.0279 0.052 Uiso 1 1 calc R . .
C48 C 0.5589(4) 0.7338(3) 0.2039(3) 0.0365(17) Uani 1 1 d . . .
C49 C 0.5454(5) 0.7337(3) 0.2602(3) 0.0426(19) Uani 1 1 d . . .
C50 C 0.5030(5) 0.7792(4) 0.2822(3) 0.047(2) Uani 1 1 d . . .
H50 H 0.4940 0.7803 0.3201 0.057 Uiso 1 1 calc R . .
C51 C 0.4734(5) 0.8231(4) 0.2503(3) 0.045(2) Uani 1 1 d . . .
C52 C 0.4886(5) 0.8212(4) 0.1952(3) 0.0429(19) Uani 1 1 d . . .
H52 H 0.4700 0.8509 0.1733 0.051 Uiso 1 1 calc R . .
C53 C 0.5308(4) 0.7766(4) 0.1705(3) 0.0407(19) Uani 1 1 d . . .
C54 C 0.5787(6) 0.6881(4) 0.2967(4) 0.060(2) Uani 1 1 d . . .
H54A H 0.5397 0.6567 0.2943 0.090 Uiso 1 1 calc R . .
H54B H 0.5817 0.7011 0.3341 0.090 Uiso 1 1 calc R . .
H54C H 0.6362 0.6771 0.2851 0.090 Uiso 1 1 calc R . .
C55 C 0.5426(5) 0.7768(4) 0.1089(3) 0.047(2) Uani 1 1 d . . .
H55A H 0.5006 0.8017 0.0922 0.071 Uiso 1 1 calc R . .
H55B H 0.5338 0.7398 0.0947 0.071 Uiso 1 1 calc R . .
H55C H 0.6009 0.7891 0.1005 0.071 Uiso 1 1 calc R . .
C56 C 0.4280(6) 0.8718(4) 0.2757(4) 0.062(2) Uani 1 1 d . . .
H56A H 0.4691 0.8925 0.2979 0.093 Uiso 1 1 calc R . .
H56B H 0.3811 0.8587 0.2984 0.093 Uiso 1 1 calc R . .
H56C H 0.4045 0.8953 0.2471 0.093 Uiso 1 1 calc R . .
C57 C 1.0021(5) 0.6603(3) 0.2593(3) 0.0426(19) Uani 1 1 d . . .
H57 H 1.0271 0.6828 0.2894 0.051 Uiso 1 1 calc R . .
C58 C 1.0731(6) 0.6258(3) 0.2342(4) 0.056(2) Uani 1 1 d . . .
H58A H 1.0985 0.6019 0.2619 0.084 Uiso 1 1 calc R . .
H58B H 1.1176 0.6499 0.2198 0.084 Uiso 1 1 calc R . .
H58C H 1.0488 0.6035 0.2049 0.084 Uiso 1 1 calc R . .
C59 C 0.9298(7) 0.6254(4) 0.2811(4) 0.069(3) Uani 1 1 d . . .
H59A H 0.9042 0.6039 0.2517 0.104 Uiso 1 1 calc R . .
H59B H 0.8858 0.6491 0.2968 0.104 Uiso 1 1 calc R . .
H59C H 0.9526 0.6008 0.3091 0.104 Uiso 1 1 calc R . .
C60 C 0.8268(6) 0.8618(3) 0.0690(4) 0.053(2) Uani 1 1 d . . .
H60 H 0.8015 0.8382 0.0398 0.064 Uiso 1 1 calc R . .
C61 C 0.8987(8) 0.8951(5) 0.0447(5) 0.090(4) Uani 1 1 d . . .
H60A H 0.8783 0.9121 0.0111 0.135 Uiso 1 1 calc R . .
H60B H 0.9475 0.8711 0.0370 0.135 Uiso 1 1 calc R . .
H60C H 0.9167 0.9235 0.0704 0.135 Uiso 1 1 calc R . .
C62 C 0.7547(7) 0.8962(4) 0.0925(5) 0.074(3) Uani 1 1 d . . .
H62A H 0.7767 0.9166 0.1239 0.112 Uiso 1 1 calc R . .
H62B H 0.7077 0.8723 0.1038 0.112 Uiso 1 1 calc R . .
H62C H 0.7334 0.9219 0.0651 0.112 Uiso 1 1 calc R . .
B1 B 0.8967(7) 0.4957(4) 0.1595(5) 0.092(4) Uani 1 1 d DU . .
F1 F 0.8067(5) 0.5058(4) 0.1622(4) 0.084(4) Uani 0.616(14) 1 d PDU A 1
F2 F 0.9362(6) 0.5415(4) 0.1383(5) 0.100(4) Uani 0.616(14) 1 d PDU A 1
F3 F 0.9132(6) 0.4494(3) 0.1325(4) 0.085(4) Uani 0.616(14) 1 d PDU A 1
F4 F 0.9255(8) 0.4904(5) 0.2151(4) 0.172(8) Uani 0.616(14) 1 d PDU A 1
F1A F 0.8242(11) 0.5109(9) 0.1847(9) 0.150(7) Uani 0.384(14) 1 d PDU A 2
F2A F 0.9113(14) 0.4369(6) 0.1686(9) 0.150(7) Uani 0.384(14) 1 d PDU A 2
F3A F 0.8858(14) 0.4998(9) 0.1014(6) 0.150(7) Uani 0.384(14) 1 d PDU A 2
F4A F 0.9698(11) 0.5230(8) 0.1751(9) 0.150(7) Uani 0.384(14) 1 d PDU A 2
B2 B 0.1248(8) 0.0623(5) 0.2505(5) 0.138(7) Uani 1 1 d DU . .
F5 F 0.1086(8) 0.1146(4) 0.2547(5) 0.118(4) Uani 0.621(15) 1 d PDU B 1
F6 F 0.0791(9) 0.0289(6) 0.2833(5) 0.166(6) Uani 0.621(15) 1 d PDU B 1
F7 F 0.1091(8) 0.0442(4) 0.1952(4) 0.118(4) Uani 0.621(15) 1 d PDU B 1
F8 F 0.2144(7) 0.0511(6) 0.2586(6) 0.166(6) Uani 0.621(15) 1 d PDU B 1
F5A F 0.1821(13) 0.0379(8) 0.2218(9) 0.151(7) Uani 0.379(15) 1 d PDU B 2
F6A F 0.0956(14) 0.1138(7) 0.2262(9) 0.151(7) Uani 0.379(15) 1 d PDU B 2
F7A F 0.0503(12) 0.0326(9) 0.2623(9) 0.151(7) Uani 0.379(15) 1 d PDU B 2
F8A F 0.1602(13) 0.0804(9) 0.3031(7) 0.151(7) Uani 0.379(15) 1 d PDU B 2
C1S C 0.3601(6) 1.0030(4) 0.0887(5) 0.121(2) Uani 1 1 d GDU . .
C2S C 0.3696(6) 1.0127(3) 0.1444(5) 0.120(2) Uani 1 1 d GU . .
H2S H 0.3254 1.0308 0.1635 0.144 Uiso 1 1 calc R . .
C3S C 0.4446(7) 0.9957(4) 0.1718(3) 0.120(2) Uani 1 1 d GU . .
H3S H 0.4511 1.0023 0.2095 0.144 Uiso 1 1 calc R . .
C4S C 0.5101(5) 0.9690(4) 0.1435(5) 0.121(2) Uani 1 1 d GU . .
H4S H 0.5608 0.9575 0.1620 0.145 Uiso 1 1 calc R . .
C5S C 0.5006(6) 0.9592(3) 0.0878(4) 0.121(2) Uani 1 1 d GU . .
H5S H 0.5449 0.9412 0.0686 0.145 Uiso 1 1 calc R . .
C6S C 0.4256(8) 0.9762(4) 0.0604(3) 0.121(2) Uani 1 1 d GU . .
H6S H 0.4192 0.9697 0.0227 0.145 Uiso 1 1 calc R . .
C7S C 0.2727(6) 1.0200(5) 0.0655(6) 0.121(2) Uani 1 1 d DU . .
H7SA H 0.2390 1.0376 0.0938 0.182 Uiso 1 1 calc R . .
H7SC H 0.2420 0.9876 0.0522 0.182 Uiso 1 1 calc R . .
H7SB H 0.2810 1.0457 0.0356 0.182 Uiso 1 1 calc R . .
C8S C 0.1309(8) 0.9490(7) 0.9109(5) 0.094(3) Uiso 0.50 1 d PGDU . .
C9S C 0.0872(7) 0.9607(7) 0.8623(6) 0.094(3) Uiso 0.50 1 d PGDU . .
H9S H 0.0264 0.9647 0.8619 0.112 Uiso 0.50 1 calc PR . .
C10S C 0.1332(10) 0.9663(7) 0.8141(5) 0.094(3) Uiso 0.50 1 d PGU . .
H10S H 0.1036 0.9742 0.7812 0.113 Uiso 0.50 1 calc PR . .
C11S C 0.2230(10) 0.9603(7) 0.8146(5) 0.094(3) Uiso 0.50 1 d PGU . .
H11S H 0.2542 0.9642 0.7820 0.112 Uiso 0.50 1 calc PR . .
C12S C 0.2668(7) 0.9487(7) 0.8632(6) 0.093(3) Uiso 0.50 1 d PGU . .
H12S H 0.3276 0.9446 0.8636 0.112 Uiso 0.50 1 calc PR . .
C13S C 0.2208(8) 0.9430(7) 0.9114(5) 0.094(3) Uiso 0.50 1 d PGDU . .
H13S H 0.2504 0.9351 0.9443 0.112 Uiso 0.50 1 calc PR . .
C14S C 0.0817(11) 0.9466(11) 0.9638(6) 0.095(3) Uiso 0.50 1 d PDU . .
H14SC H 0.0201 0.9515 0.9563 0.143 Uiso 0.50 1 calc PR . .
H14SA H 0.1020 0.9758 0.9879 0.143 Uiso 0.50 1 calc PR . .
H14SB H 0.0912 0.9111 0.9811 0.143 Uiso 0.50 1 calc PR . .
C15S C 0.7997(12) 0.5014(7) 0.9002(5) 0.102(3) Uiso 0.50 1 d PGDU . .
C16S C 0.7126(10) 0.4976(7) 0.9141(6) 0.102(3) Uiso 0.50 1 d PGU . .
H16S H 0.6699 0.4933 0.8866 0.122 Uiso 0.50 1 calc PR . .
C17S C 0.6886(8) 0.5002(7) 0.9686(7) 0.102(3) Uiso 0.50 1 d PGU . .
H17S H 0.6296 0.4976 0.9779 0.122 Uiso 0.50 1 calc PR . .
C18S C 0.7517(11) 0.5065(7) 1.0092(5) 0.102(3) Uiso 0.50 1 d PGU . .
H18S H 0.7354 0.5082 1.0460 0.122 Uiso 0.50 1 calc PR . .
C19S C 0.8388(10) 0.5102(7) 0.9953(6) 0.102(3) Uiso 0.50 1 d PGU . .
H19S H 0.8814 0.5145 1.0228 0.123 Uiso 0.50 1 calc PR . .
C20S C 0.8628(8) 0.5077(7) 0.9408(7) 0.102(3) Uiso 0.50 1 d PGU . .
H20S H 0.9217 0.5102 0.9315 0.122 Uiso 0.50 1 calc PR . .
C21S C 0.8394(16) 0.4994(11) 0.8439(7) 0.102(3) Uiso 0.50 1 d PDU . .
H21A H 0.7937 0.4955 0.8166 0.153 Uiso 0.50 1 calc PR . .
H21B H 0.8787 0.4682 0.8418 0.153 Uiso 0.50 1 calc PR . .
H21C H 0.8713 0.5333 0.8375 0.153 Uiso 0.50 1 calc PR . .

loop_
_atom_site_aniso_label
_atom_site_aniso_U_11
_atom_site_aniso_U_22
_atom_site_aniso_U_33
_atom_site_aniso_U_23
_atom_site_aniso_U_13
_atom_site_aniso_U_12
Pd1 0.0241(3) 0.0349(3) 0.0256(3) -0.0028(2) 0.0014(2) -0.0003(2)
Pd2 0.0232(3) 0.0303(3) 0.0270(3) -0.0037(2) 0.0014(2) -0.0017(2)
Pd3 0.0245(3) 0.0334(3) 0.0248(3) -0.0031(2) 0.0016(2) 0.0002(2)
Pd4 0.0234(3) 0.0358(3) 0.0267(3) -0.0021(2) 0.0010(2) -0.0015(2)
S1 0.0251(9) 0.0470(11) 0.0295(9) -0.0054(8) 0.0008(7) -0.0034(8)
S2 0.0271(9) 0.0429(10) 0.0288(9) -0.0074(8) -0.0004(7) -0.0019(7)
S3 0.0268(9) 0.0445(11) 0.0287(9) -0.0070(8) 0.0023(7) -0.0023(7)
S4 0.0264(9) 0.0462(11) 0.0291(9) -0.0046(8) -0.0018(7) 0.0004(8)
S5 0.0286(9) 0.0333(9) 0.0299(9) -0.0029(7) 0.0008(7) -0.0030(7)
S6 0.0303(9) 0.0327(9) 0.0323(9) -0.0027(8) 0.0034(7) 0.0001(7)
N1 0.039(4) 0.045(4) 0.046(4) -0.017(3) -0.006(3) 0.009(3)
N2 0.038(4) 0.059(4) 0.032(3) -0.012(3) -0.003(3) 0.012(3)
N3 0.037(3) 0.033(3) 0.045(4) -0.005(3) 0.003(3) -0.005(3)
N4 0.027(3) 0.034(3) 0.036(3) 0.001(3) 0.004(3) -0.003(2)
N5 0.038(3) 0.045(4) 0.034(3) -0.007(3) -0.008(3) 0.009(3)
N6 0.042(4) 0.050(4) 0.030(3) -0.012(3) 0.001(3) 0.002(3)
N7 0.048(4) 0.042(4) 0.038(4) -0.003(3) 0.005(3) -0.005(3)
N8 0.036(3) 0.046(4) 0.033(3) 0.002(3) -0.001(3) -0.012(3)
C1 0.029(4) 0.039(4) 0.037(4) -0.009(3) 0.000(3) -0.002(3)
C2 0.062(6) 0.074(7) 0.052(6) -0.026(5) -0.006(5) 0.023(5)
C3 0.078(7) 0.088(7) 0.044(5) -0.032(5) -0.005(5) 0.034(6)
C4 0.049(5) 0.050(5) 0.051(5) -0.004(4) -0.003(4) 0.013(4)
C5 0.033(4) 0.062(5) 0.038(4) -0.010(4) -0.004(3) 0.015(4)
C6 0.048(5) 0.078(7) 0.028(4) -0.007(4) 0.005(4) 0.020(5)
C7 0.043(5) 0.094(7) 0.035(5) -0.007(5) 0.005(4) 0.013(5)
C8 0.052(6) 0.135(11) 0.047(6) 0.002(7) 0.008(5) 0.034(7)
C9 0.095(9) 0.125(11) 0.033(5) 0.007(7) 0.008(6) 0.050(9)
C10 0.121(10) 0.079(7) 0.034(5) 0.000(5) 0.021(6) 0.021(7)
C11 0.064(6) 0.061(6) 0.032(4) -0.011(4) 0.006(4) 0.007(5)
C12 0.049(6) 0.131(10) 0.051(6) 0.003(6) -0.003(5) -0.008(6)
C13 0.165(14) 0.157(13) 0.058(7) 0.012(8) 0.000(8) 0.108(12)
C14 0.086(7) 0.072(7) 0.045(5) 0.000(5) 0.009(5) -0.012(6)
C15 0.029(4) 0.039(4) 0.030(4) -0.003(3) 0.006(3) -0.005(3)
C16 0.047(5) 0.033(4) 0.061(6) -0.006(4) 0.014(4) -0.013(4)
C17 0.041(4) 0.036(4) 0.055(5) 0.000(4) 0.009(4) -0.007(3)
C18 0.037(4) 0.033(4) 0.064(6) -0.011(4) 0.014(4) 0.003(3)
C19 0.039(4) 0.057(5) 0.042(5) -0.023(4) 0.015(4) -0.016(4)
C20 0.029(4) 0.034(4) 0.034(4) -0.002(3) 0.007(3) -0.005(3)
C21 0.024(3) 0.043(4) 0.034(4) -0.002(3) 0.001(3) -0.006(3)
C22 0.032(4) 0.036(4) 0.046(5) 0.005(4) -0.004(3) -0.001(3)
C23 0.036(4) 0.043(5) 0.047(5) -0.006(4) 0.002(3) -0.001(3)
C24 0.037(4) 0.047(5) 0.037(4) -0.002(4) 0.011(3) -0.007(3)
C25 0.031(4) 0.044(4) 0.036(4) 0.003(3) 0.007(3) -0.001(3)
C26 0.027(4) 0.062(5) 0.040(5) 0.015(4) 0.001(3) -0.004(3)
C27 0.073(7) 0.070(6) 0.062(6) -0.014(5) 0.004(5) 0.020(5)
C28 0.060(6) 0.064(6) 0.042(5) 0.012(4) 0.005(4) 0.006(5)
C29 0.029(4) 0.039(4) 0.032(4) -0.003(3) -0.001(3) -0.006(3)
C30 0.047(5) 0.059(5) 0.048(5) -0.027(4) -0.003(4) 0.015(4)
C31 0.057(5) 0.059(5) 0.043(5) -0.022(4) -0.001(4) 0.018(4)
C32 0.048(5) 0.039(4) 0.042(5) -0.006(4) -0.010(4) 0.012(4)
C33 0.038(4) 0.056(5) 0.047(5) -0.016(4) -0.002(4) 0.009(4)
C34 0.046(4) 0.054(5) 0.016(3) 0.000(3) 0.004(3) 0.012(4)
C35 0.046(5) 0.076(6) 0.029(4) -0.009(4) 0.002(4) 0.015(4)
C36 0.056(6) 0.108(9) 0.024(4) -0.007(5) -0.013(4) 0.026(6)
C37 0.084(7) 0.080(7) 0.032(5) -0.005(5) -0.006(5) 0.034(6)
C38 0.105(8) 0.055(6) 0.036(5) -0.008(4) 0.010(5) 0.011(6)
C39 0.073(6) 0.046(5) 0.028(4) -0.004(4) 0.008(4) 0.007(4)
C40 0.057(6) 0.089(7) 0.037(5) -0.002(5) -0.005(4) -0.019(5)
C41 0.135(11) 0.126(11) 0.055(7) 0.011(7) -0.004(7) 0.086(9)
C42 0.072(6) 0.065(6) 0.046(5) 0.001(5) 0.003(5) -0.017(5)
C43 0.033(4) 0.046(5) 0.030(4) 0.001(3) -0.004(3) -0.009(3)
C44 0.062(6) 0.042(5) 0.056(6) 0.002(4) 0.009(5) -0.018(4)
C45 0.054(5) 0.063(6) 0.054(6) 0.004(5) 0.011(4) -0.026(5)
C46 0.057(5) 0.041(5) 0.047(5) -0.004(4) 0.008(4) -0.004(4)
C47 0.039(4) 0.049(5) 0.041(4) -0.013(4) 0.008(3) -0.013(4)
C48 0.023(4) 0.049(5) 0.038(4) 0.006(4) 0.004(3) -0.013(3)
C49 0.035(4) 0.057(5) 0.036(4) 0.001(4) 0.009(3) -0.005(4)
C50 0.038(4) 0.067(6) 0.037(4) 0.001(4) 0.002(4) -0.012(4)
C51 0.029(4) 0.059(5) 0.047(5) -0.003(4) 0.004(3) -0.006(4)
C52 0.026(4) 0.060(5) 0.042(5) 0.004(4) -0.003(3) -0.001(4)
C53 0.020(4) 0.066(5) 0.035(4) 0.003(4) -0.001(3) -0.012(3)
C54 0.066(6) 0.070(6) 0.045(5) 0.017(5) 0.012(4) 0.006(5)
C55 0.038(4) 0.069(6) 0.034(4) 0.011(4) -0.003(3) -0.006(4)
C56 0.054(6) 0.079(7) 0.052(6) -0.010(5) -0.001(4) 0.009(5)
C57 0.060(5) 0.034(4) 0.033(4) 0.003(3) -0.003(4) -0.001(4)
C58 0.054(5) 0.044(5) 0.070(6) 0.007(4) 0.004(5) 0.009(4)
C59 0.097(8) 0.048(5) 0.064(6) 0.024(5) 0.023(6) 0.003(5)
C60 0.074(6) 0.035(4) 0.051(5) 0.007(4) 0.003(5) 0.011(4)
C61 0.095(9) 0.077(7) 0.100(9) 0.037(7) 0.031(7) 0.012(6)
C62 0.076(7) 0.058(6) 0.089(8) 0.010(6) 0.003(6) 0.026(5)
B1 0.092(5) 0.091(5) 0.092(5) 0.000(2) -0.001(2) -0.001(2)
F1 0.088(5) 0.074(5) 0.090(5) -0.003(3) 0.010(3) 0.006(3)
F2 0.095(5) 0.093(5) 0.114(6) 0.008(4) -0.004(4) -0.009(3)
F3 0.086(5) 0.080(5) 0.088(5) -0.021(3) 0.011(3) 0.006(3)
F4 0.176(8) 0.173(8) 0.167(8) -0.004(4) -0.004(4) 0.007(4)
F1A 0.151(7) 0.150(7) 0.149(7) -0.002(2) 0.001(2) 0.000(2)
F2A 0.151(7) 0.150(7) 0.149(7) -0.002(2) 0.001(2) 0.000(2)
F3A 0.151(7) 0.150(7) 0.149(7) -0.002(2) 0.001(2) 0.000(2)
F4A 0.151(7) 0.150(7) 0.149(7) -0.002(2) 0.001(2) 0.000(2)
B2 0.138(7) 0.139(7) 0.138(7) 0.000(2) 0.002(2) 0.000(2)
F5 0.122(5) 0.113(5) 0.118(5) -0.012(3) 0.006(3) 0.003(3)
F6 0.163(6) 0.168(6) 0.166(6) 0.003(3) 0.005(3) 0.003(3)
F7 0.122(5) 0.113(5) 0.118(5) -0.012(3) 0.006(3) 0.003(3)
F8 0.163(6) 0.168(6) 0.166(6) 0.003(3) 0.005(3) 0.003(3)
F5A 0.152(8) 0.149(8) 0.153(8) -0.004(2) 0.003(2) 0.002(2)
F6A 0.152(8) 0.149(8) 0.153(8) -0.004(2) 0.003(2) 0.002(2)
F7A 0.152(8) 0.149(8) 0.153(8) -0.004(2) 0.003(2) 0.002(2)
F8A 0.152(8) 0.149(8) 0.153(8) -0.004(2) 0.003(2) 0.002(2)
C1S 0.150(5) 0.075(3) 0.137(5) 0.003(4) 0.019(4) -0.027(4)
C2S 0.150(5) 0.074(3) 0.137(5) 0.002(4) 0.019(4) -0.027(4)
C3S 0.150(5) 0.074(3) 0.137(5) 0.002(4) 0.019(4) -0.027(4)
C4S 0.150(5) 0.075(3) 0.137(5) 0.002(4) 0.019(4) -0.026(4)
C5S 0.150(5) 0.076(3) 0.137(5) 0.002(4) 0.019(4) -0.026(4)
C6S 0.150(5) 0.076(3) 0.137(5) 0.002(4) 0.019(4) -0.026(4)
C7S 0.151(5) 0.076(3) 0.138(5) 0.003(4) 0.018(4) -0.027(4)

loop_
_atom_type_symbol
_atom_type_description
_atom_type_scat_dispersion_real
_atom_type_scat_dispersion_imag
_atom_type_scat_source
C C 0.0033 0.0016 'International Tables Vol C Tables 4.2.6.8 and 6.1.1.4'
H H 0.0000 0.0000 'International Tables Vol C Tables 4.2.6.8 and 6.1.1.4'
B B 0.0013 0.0007 'International Tables Vol C Tables 4.2.6.8 and 6.1.1.4'
N N 0.0061 0.0033 'International Tables Vol C Tables 4.2.6.8 and 6.1.1.4'
F F 0.0171 0.0103 'International Tables Vol C Tables 4.2.6.8 and 6.1.1.4'
S S 0.1246 0.1234 'International Tables Vol C Tables 4.2.6.8 and 6.1.1.4'
Pd Pd -0.9988 1.0072 'International Tables Vol C Tables 4.2.6.8 and 6.1.1.4'

loop_
_geom_angle_atom_site_label_1
_geom_angle_atom_site_label_2
_geom_angle_atom_site_label_3
_geom_angle
C1 Pd1 S1 87.1(2)
C1 Pd1 S2 96.0(2)
S1 Pd1 S2 172.11(7)
C1 Pd1 S5 170.8(2)
S1 Pd1 S5 93.86(6)
S2 Pd1 S5 84.24(6)
C1 Pd1 Pd2 136.4(2)
S1 Pd1 Pd2 125.38(5)
S2 Pd1 Pd2 48.32(4)
S5 Pd1 Pd2 48.91(4)
C15 Pd2 S3 89.3(2)
C15 Pd2 S2 90.5(2)
S3 Pd2 S2 176.27(7)
C15 Pd2 S5 174.0(2)
S3 Pd2 S5 95.20(6)
S2 Pd2 S5 84.78(6)
C15 Pd2 Pd1 124.4(2)
S3 Pd2 Pd1 129.38(5)
S2 Pd2 Pd1 48.26(4)
S5 Pd2 Pd1 49.64(4)
C29 Pd3 S3 87.5(2)
C29 Pd3 S4 95.9(2)
S3 Pd3 S4 173.08(7)
C29 Pd3 S6 173.2(2)
S3 Pd3 S6 93.45(6)
S4 Pd3 S6 83.85(6)
C29 Pd3 Pd4 134.69(19)
S3 Pd3 Pd4 125.59(5)
S4 Pd3 Pd4 48.30(5)
S6 Pd3 Pd4 49.03(4)
C43 Pd4 S4 90.6(2)
C43 Pd4 S1 88.6(2)
S4 Pd4 S1 175.26(7)
C43 Pd4 S6 173.0(2)
S4 Pd4 S6 84.27(6)
S1 Pd4 S6 96.14(6)
C43 Pd4 Pd3 123.4(2)
S4 Pd4 Pd3 48.17(4)
S1 Pd4 Pd3 129.12(5)
S6 Pd4 Pd3 49.69(4)
C5 S1 Pd1 106.5(3)
C5 S1 Pd4 105.4(3)
Pd1 S1 Pd4 105.39(7)
C19 S2 Pd1 105.4(3)
C19 S2 Pd2 105.4(3)
Pd1 S2 Pd2 83.42(6)
C33 S3 Pd3 106.6(3)
C33 S3 Pd2 103.4(3)
Pd3 S3 Pd2 105.09(7)
C47 S4 Pd3 105.0(3)
C47 S4 Pd4 104.8(3)
Pd3 S4 Pd4 83.54(6)
C57 S5 Pd2 106.1(3)
C57 S5 Pd1 99.6(3)
Pd2 S5 Pd1 81.45(6)
C60 S6 Pd4 106.6(3)
C60 S6 Pd3 100.8(3)
Pd4 S6 Pd3 81.28(6)
C1 N1 C2 111.1(7)
C1 N1 C4 120.2(6)
C2 N1 C4 127.7(7)
C1 N2 C3 108.5(7)
C1 N2 C6 124.6(6)
C3 N2 C6 126.5(7)
C15 N3 C16 110.9(6)
C15 N3 C18 122.7(6)
C16 N3 C18 126.0(6)
C15 N4 C17 109.6(6)
C15 N4 C20 125.6(6)
C17 N4 C20 124.7(6)
C29 N5 C30 110.4(6)
C29 N5 C32 121.3(6)
C30 N5 C32 127.0(6)
C29 N6 C31 109.1(7)
C29 N6 C34 124.7(6)
C31 N6 C34 126.0(6)
C43 N7 C44 110.1(7)
C43 N7 C46 122.5(6)
C44 N7 C46 126.9(7)
C43 N8 C45 109.9(7)
C43 N8 C48 125.4(6)
C45 N8 C48 124.7(6)
N1 C1 N2 105.5(6)
N1 C1 Pd1 126.5(6)
N2 C1 Pd1 127.2(5)
C3 C2 N1 106.8(8)
C2 C3 N2 108.1(8)
N1 C4 C5 110.6(7)
C4 C5 S1 115.3(5)
C11 C6 C7 122.1(9)
C11 C6 N2 119.3(8)
C7 C6 N2 118.6(9)
C6 C7 C8 116.0(10)
C6 C7 C12 123.1(9)
C8 C7 C12 120.9(10)
C9 C8 C7 123.9(11)
C8 C9 C10 116.7(11)
C8 C9 C13 121.5(14)
C10 C9 C13 121.8(15)
C11 C10 C9 124.1(12)
C10 C11 C6 117.1(10)
C10 C11 C14 122.1(10)
C6 C11 C14 120.7(9)
N3 C15 N4 105.4(6)
N3 C15 Pd2 122.5(5)
N4 C15 Pd2 132.1(5)
C17 C16 N3 106.2(7)
C16 C17 N4 108.0(7)
N3 C18 C19 109.2(6)
C18 C19 S2 115.8(5)
C21 C20 C25 122.3(7)
C21 C20 N4 118.8(6)
C25 C20 N4 118.9(6)
C20 C21 C22 118.0(7)
C20 C21 C26 123.2(7)
C22 C21 C26 118.9(7)
C23 C22 C21 121.1(7)
C24 C23 C22 118.9(7)
C24 C23 C27 121.0(8)
C22 C23 C27 120.1(8)
C23 C24 C25 122.5(7)
C24 C25 C20 117.2(7)
C24 C25 C28 121.0(7)
C20 C25 C28 121.7(7)
N5 C29 N6 105.9(6)
N5 C29 Pd3 125.4(5)
N6 C29 Pd3 128.5(5)
C31 C30 N5 106.9(7)
C30 C31 N6 107.6(7)
N5 C32 C33 109.8(7)
C32 C33 S3 115.0(5)
C39 C34 C35 122.9(8)
C39 C34 N6 118.6(7)
C35 C34 N6 118.5(7)
C36 C35 C34 115.5(9)
C36 C35 C40 120.6(9)
C34 C35 C40 123.9(8)
C37 C36 C35 123.7(9)
C38 C37 C36 117.1(9)
C38 C37 C41 123.3(12)
C36 C37 C41 119.6(11)
C37 C38 C39 123.9(10)
C38 C39 C34 116.7(9)
C38 C39 C42 121.8(9)
C34 C39 C42 121.4(8)
N7 C43 N8 105.6(6)
N7 C43 Pd4 122.3(5)
N8 C43 Pd4 132.1(6)
C45 C44 N7 106.8(7)
C44 C45 N8 107.6(7)
N7 C46 C47 109.4(7)
C46 C47 S4 115.5(5)
C53 C48 C49 122.3(8)
C53 C48 N8 119.4(7)
C49 C48 N8 118.2(7)
C50 C49 C48 117.1(8)
C50 C49 C54 120.7(7)
C48 C49 C54 122.2(8)
C51 C50 C49 122.7(8)
C52 C51 C50 117.7(8)
C52 C51 C56 121.1(8)
C50 C51 C56 121.1(8)
C51 C52 C53 122.5(8)
C48 C53 C52 117.6(7)
C48 C53 C55 123.3(8)
C52 C53 C55 119.1(7)
C59 C57 C58 112.1(7)
C59 C57 S5 107.9(6)
C58 C57 S5 109.3(6)
C61 C60 C62 113.8(8)
C61 C60 S6 108.5(7)
C62 C60 S6 110.1(7)
F3 B1 F1A 129.0(12)
F3 B1 F4A 112.9(11)
F1A B1 F4A 115.5(10)
F3 B1 F2 114.1(8)
F1A B1 F2 109.3(12)
F4A B1 F2 48.8(9)
F3 B1 F1 111.3(8)
F1A B1 F1 26.1(10)
F4A B1 F1 135.7(12)
F2 B1 F1 108.6(8)
F3 B1 F3A 65.5(9)
F1A B1 F3A 110.7(9)
F4A B1 F3A 109.4(9)
F2 B1 F3A 67.4(9)
F1 B1 F3A 86.1(10)
F3 B1 F4 109.8(8)
F1A B1 F4 80.4(11)
F4A B1 F4 62.0(10)
F2 B1 F4 107.4(8)
F1 B1 F4 105.2(8)
F3A B1 F4 168.6(11)
F3 B1 F2A 38.9(9)
F1A B1 F2A 109.0(9)
F4A B1 F2A 107.9(9)
F2 B1 F2A 141.3(11)
F1 B1 F2A 108.1(11)
F3A B1 F2A 103.6(8)
F4 B1 F2A 73.8(10)
F5A B2 F5 129.1(14)
F5A B2 F6 114.7(14)
F5 B2 F6 116.0(10)
F5A B2 F7A 116.8(11)
F5 B2 F7A 109.3(14)
F6 B2 F7A 28.9(11)
F5A B2 F8 46.6(10)
F5 B2 F8 111.3(9)
F6 B2 F8 108.4(9)
F7A B2 F8 132.6(13)
F5A B2 F7 56.7(10)
F5 B2 F7 110.0(9)
F6 B2 F7 107.2(9)
F7A B2 F7 84.7(11)
F8 B2 F7 103.1(8)
F5A B2 F6A 112.6(10)
F5 B2 F6A 29.9(10)
F6 B2 F6A 126.9(13)
F7A B2 F6A 106.2(9)
F8 B2 F6A 121.2(13)
F7 B2 F6A 80.1(11)
F5A B2 F8A 111.8(10)
F5 B2 F8A 72.9(10)
F6 B2 F8A 81.1(11)
F7A B2 F8A 105.8(9)
F8 B2 F8A 65.2(9)
F7 B2 F8A 167.7(11)
F6A B2 F8A 102.4(9)
C2S C1S C6S 120.0
C2S C1S C7S 113.8(10)
C6S C1S C7S 126.0(10)
C1S C2S C3S 120.0
C4S C3S C2S 120.0
C3S C4S C5S 120.0
C6S C5S C4S 120.0
C5S C6S C1S 120.0
C9S C8S C13S 120.0
C9S C8S C14S 119.9(2)
C13S C8S C14S 120.0(2)
C8S C9S C10S 120.0
C9S C10S C11S 120.0
C10S C11S C12S 120.0
C13S C12S C11S 120.0
C12S C13S C8S 120.0
C16S C15S C20S 120.0
C16S C15S C21S 128.4(16)
C20S C15S C21S 111.6(16)
C17S C16S C15S 120.0
C18S C17S C16S 120.0
C17S C18S C19S 120.0
C20S C19S C18S 120.0
C19S C20S C15S 120.0

loop_
_geom_bond_atom_site_label_1
_geom_bond_atom_site_label_2
_geom_bond_distance
Pd1 C1 1.988(7)
Pd1 S1 2.3207(18)
Pd1 S2 2.3314(18)
Pd1 S5 2.3917(18)
Pd1 Pd2 3.1039(7)
Pd2 C15 1.991(7)
Pd2 S3 2.3333(18)
Pd2 S2 2.3336(18)
Pd2 S5 2.3656(17)
Pd3 C29 1.994(7)
Pd3 S3 2.3249(18)
Pd3 S4 2.3267(18)
Pd3 S6 2.3939(18)
Pd3 Pd4 3.1030(7)
Pd4 C43 1.989(7)
Pd4 S4 2.3315(18)
Pd4 S1 2.3335(18)
Pd4 S6 2.3703(18)
S1 C5 1.856(8)
S2 C19 1.829(8)
S3 C33 1.843(8)
S4 C47 1.826(8)
S5 C57 1.851(8)
S6 C60 1.849(8)
N1 C1 1.337(9)
N1 C2 1.370(10)
N1 C4 1.465(10)
N2 C1 1.369(9)
N2 C3 1.388(10)
N2 C6 1.441(11)
N3 C15 1.347(9)
N3 C16 1.393(9)
N3 C18 1.486(9)
N4 C15 1.349(8)
N4 C17 1.395(9)
N4 C20 1.439(9)
N5 C29 1.329(9)
N5 C30 1.384(9)
N5 C32 1.466(9)
N6 C29 1.371(9)
N6 C31 1.374(10)
N6 C34 1.439(10)
N7 C43 1.344(10)
N7 C44 1.389(10)
N7 C46 1.463(10)
N8 C43 1.360(9)
N8 C45 1.372(10)
N8 C48 1.433(10)
C2 C3 1.327(13)
C4 C5 1.491(11)
C6 C11 1.390(13)
C6 C7 1.392(12)
C7 C8 1.417(15)
C7 C12 1.498(15)
C8 C9 1.337(17)
C9 C10 1.386(17)
C9 C13 1.512(15)
C10 C11 1.364(14)
C11 C14 1.510(13)
C16 C17 1.325(11)
C18 C19 1.513(12)
C20 C21 1.390(10)
C20 C25 1.396(10)
C21 C22 1.392(10)
C21 C26 1.495(10)
C22 C23 1.392(11)
C23 C24 1.370(11)
C23 C27 1.507(11)
C24 C25 1.388(11)
C25 C28 1.525(11)
C30 C31 1.336(12)
C32 C33 1.491(11)
C34 C39 1.388(11)
C34 C35 1.406(11)
C35 C36 1.399(12)
C35 C40 1.494(13)
C36 C37 1.378(15)
C37 C38 1.364(14)
C37 C41 1.517(13)
C38 C39 1.385(13)
C39 C42 1.504(13)
C44 C45 1.336(12)
C46 C47 1.513(11)
C48 C53 1.386(11)
C48 C49 1.398(11)
C49 C50 1.393(12)
C49 C54 1.506(12)
C50 C51 1.392(12)
C51 C52 1.373(11)
C51 C56 1.507(12)
C52 C53 1.403(11)
C53 C55 1.520(11)
C57 C59 1.501(12)
C57 C58 1.513(11)
C60 C61 1.498(13)
C60 C62 1.508(12)
B1 F3 1.328(12)
B1 F1A 1.334(16)
B1 F4A 1.355(15)
B1 F2 1.370(12)
B1 F1 1.409(13)
B1 F3A 1.432(15)
B1 F4 1.432(13)
B1 F2A 1.460(16)
B2 F5A 1.279(16)
B2 F5 1.295(14)
B2 F6 1.346(15)
B2 F7A 1.388(16)
B2 F8 1.417(14)
B2 F7 1.441(14)
B2 F6A 1.450(16)
B2 F8A 1.460(16)
C1S C2S 1.3900
C1S C6S 1.3900
C1S C7S 1.511(5)
C2S C3S 1.3900
C3S C4S 1.3900
C4S C5S 1.3900
C5S C6S 1.3900
C8S C9S 1.3900
C8S C13S 1.3900
C8S C14S 1.509(5)
C9S C10S 1.3900
C10S C11S 1.3900
C11S C12S 1.3900
C12S C13S 1.3900
C15S C16S 1.3900
C15S C20S 1.3900
C15S C21S 1.515(5)
C16S C17S 1.3900
C17S C18S 1.3900
C18S C19S 1.3900
C19S C20S 1.3900
